data_1505664
loop_
_publ_author_name
'Lu, Ping'
'Ma, Shengming'

_publ_section_title
;
 Rh-catalyzed triple allene approach to bicyclo[4.4.0]decene derivatives
 and its application for the stepwise synthesis of steroid-like
 tetracyclic skeletons.
;
_journal_issue 25
_journal_name_full 'Organic letters'
_journal_page_first 5319
_journal_page_last 5321
_journal_paper_doi 10.1021/ol702557s
_journal_volume 9
_journal_year 2007
_chemical_formula_sum 'C27 H24 O6 S'
_chemical_formula_weight 476.52
_chemical_name_systematic
; 
 ? 
;
_space_group_IT_number 4
_symmetry_cell_setting monoclinic
_symmetry_space_group_name_Hall 'P 2yb'
_symmetry_space_group_name_H-M 'P 1 21 1'
_atom_sites_solution_hydrogens geom
_atom_sites_solution_primary direct
_atom_sites_solution_secondary difmap
_audit_creation_method SHELXL-97
_cell_angle_alpha 90.00
_cell_angle_beta 97.270(2)
_cell_angle_gamma 90.00
_cell_formula_units_Z 4
_cell_length_a 9.3539(11)
_cell_length_b 8.0181(9)
_cell_length_c 31.277(4)
_cell_measurement_reflns_used 1517
_cell_measurement_temperature 293(2)
_cell_measurement_theta_max 42.081
_cell_measurement_theta_min 4.822
_cell_volume 2326.9(5)
_computing_cell_refinement 'Bruker SMART'
_computing_data_collection 'Bruker SMART'
_computing_data_reduction 'Bruker SHELXTL'
_computing_molecular_graphics 'Bruker SHELXTL'
_computing_publication_material 'Bruker SHELXTL'
_computing_structure_refinement 'SHELXL-97 (Sheldrick, 1997)'
_computing_structure_solution 'SHELXS-97 (Sheldrick, 1990)'
_diffrn_ambient_temperature 293(2)
_diffrn_measured_fraction_theta_full 0.994
_diffrn_measured_fraction_theta_max 0.994
_diffrn_measurement_device_type 'CCD area detector'
_diffrn_measurement_method 'phi and omega scans'
_diffrn_radiation_monochromator graphite
_diffrn_radiation_source 'fine-focus sealed tube'
_diffrn_radiation_type MoK\a
_diffrn_radiation_wavelength 0.71073
_diffrn_reflns_av_R_equivalents 0.0973
_diffrn_reflns_av_sigmaI/netI 0.1753
_diffrn_reflns_limit_h_max 11
_diffrn_reflns_limit_h_min -7
_diffrn_reflns_limit_k_max 10
_diffrn_reflns_limit_k_min -9
_diffrn_reflns_limit_l_max 39
_diffrn_reflns_limit_l_min -39
_diffrn_reflns_number 13686
_diffrn_reflns_theta_full 27.00
_diffrn_reflns_theta_max 27.00
_diffrn_reflns_theta_min 1.31
_exptl_absorpt_coefficient_mu 0.181
_exptl_absorpt_correction_T_max 1.0000
_exptl_absorpt_correction_T_min 0.7904
_exptl_absorpt_correction_type empirical
_exptl_absorpt_process_details sadabs
_exptl_crystal_colour colorless
_exptl_crystal_density_diffrn 1.360
_exptl_crystal_density_method 'not measured'
_exptl_crystal_description prismatic
_exptl_crystal_F_000 1000
_exptl_crystal_size_max 0.365
_exptl_crystal_size_mid 0.302
_exptl_crystal_size_min 0.107
_refine_diff_density_max 0.211
_refine_diff_density_min -0.223
_refine_diff_density_rms 0.047
_refine_ls_abs_structure_details 'Flack H D (1983), Acta Cryst. A39, 876-881'
_refine_ls_abs_structure_Flack 0.0(2)
_refine_ls_extinction_method none
_refine_ls_goodness_of_fit_ref 0.775
_refine_ls_hydrogen_treatment constr
_refine_ls_matrix_type full
_refine_ls_number_parameters 618
_refine_ls_number_reflns 9561
_refine_ls_number_restraints 1
_refine_ls_restrained_S_all 0.775
_refine_ls_R_factor_all 0.1305
_refine_ls_R_factor_gt 0.0578
_refine_ls_shift/su_max 0.001
_refine_ls_shift/su_mean 0.000
_refine_ls_structure_factor_coef Fsqd
_refine_ls_weighting_details 'calc w=1/[\s^2^(Fo^2^)+(0.0525P)^2^+0.0000P] where P=(Fo^2^+2Fc^2^)/3'
_refine_ls_weighting_scheme calc
_refine_ls_wR_factor_gt 0.1198
_refine_ls_wR_factor_ref 0.1621
_reflns_number_gt 4103
_reflns_number_total 9561
_reflns_threshold_expression >2sigma(I)
_cod_data_source_file ol702557s-file001.cif
_cod_data_source_block cd2782
_cod_depositor_comments
;
The following automatic conversions were performed:

'_symmetry_cell_setting' value 'Monoclinic' changed to 'monoclinic'
according to /home/saulius/struct/CIF-dictionaries/cif_core.dic
dictionary named 'cif_core.dic' version 2.4.1 from 2010-06-29.

Automatic conversion script
Id: cif_fix_values 1715 2011-07-08 13:25:40Z adriana 
;
_cod_original_sg_symbol_H-M P2(1)
_cod_database_code 1505664

loop_
_symmetry_equiv_pos_as_xyz
'x, y, z'
'-x, y+1/2, -z'

loop_
_atom_site_label
_atom_site_type_symbol
_atom_site_fract_x
_atom_site_fract_y
_atom_site_fract_z
_atom_site_U_iso_or_equiv
_atom_site_adp_type
_atom_site_occupancy
_atom_site_symmetry_multiplicity
_atom_site_calc_flag
_atom_site_refinement_flags
S1 S -0.01659(19) 0.2992(2) 0.34618(5) 0.0599(4) Uani 1 1 d .
S2 S 1.11871(17) 0.1791(2) 0.15729(4) 0.0531(4) Uani 1 1 d .
O1 O 0.1334(5) 0.2785(6) 0.34162(12) 0.0726(13) Uani 1 1 d .
O2 O -0.1164(6) 0.1685(6) 0.33119(14) 0.0950(16) Uani 1 1 d .
O3 O 0.4992(6) 0.5766(7) 0.69670(15) 0.0995(18) Uani 1 1 d .
O4 O 0.7058(5) 0.4454(5) 0.69311(12) 0.0694(13) Uani 1 1 d .
O5 O 0.6538(5) 0.1688(7) 0.61161(13) 0.0968(17) Uani 1 1 d .
O6 O 0.5247(5) 0.1338(5) 0.66574(15) 0.0712(12) Uani 1 1 d .
O7 O 0.9833(4) 0.1544(6) 0.17390(11) 0.0726(13) Uani 1 1 d .
O8 O 1.2253(4) 0.0475(5) 0.16331(12) 0.0646(12) Uani 1 1 d .
O9 O 0.4299(5) 0.6658(6) -0.12090(13) 0.0671(12) Uani 1 1 d .
O10 O 0.3832(4) 0.4821(5) -0.17431(11) 0.0629(12) Uani 1 1 d .
O11 O 0.3136(4) 0.1172(6) -0.13683(15) 0.0699(13) Uani 1 1 d .
O12 O 0.1609(4) 0.3216(5) -0.12843(11) 0.0513(10) Uani 1 1 d .
C1 C 0.0927(7) 0.3722(6) 0.42852(17) 0.0503(15) Uani 1 1 d .
H1 H 0.1811 0.3800 0.4180 0.060 Uiso 1 1 calc R
C2 C -0.0312(6) 0.3366(7) 0.40055(17) 0.0502(15) Uani 1 1 d .
C3 C -0.1642(7) 0.3254(8) 0.41516(18) 0.0585(16) Uani 1 1 d .
H3 H -0.2466 0.3028 0.3961 0.070 Uiso 1 1 calc R
C4 C -0.1724(7) 0.3485(7) 0.45873(19) 0.0576(17) Uani 1 1 d .
H4 H -0.2614 0.3420 0.4689 0.069 Uiso 1 1 calc R
C5 C -0.0478(6) 0.3816(7) 0.48769(17) 0.0502(15) Uani 1 1 d .
C6 C -0.0575(7) 0.4056(8) 0.53505(17) 0.0557(16) Uani 1 1 d .
H6A H -0.1431 0.3501 0.5425 0.067 Uiso 1 1 calc R
H6B H -0.0663 0.5236 0.5410 0.067 Uiso 1 1 calc R
C7 C 0.0759(6) 0.3353(7) 0.56299(17) 0.0564(16) Uani 1 1 d .
H7A H 0.0737 0.3676 0.5928 0.068 Uiso 1 1 calc R
H7B H 0.0745 0.2145 0.5615 0.068 Uiso 1 1 calc R
C8 C 0.2119(6) 0.3996(7) 0.54778(16) 0.0474(14) Uani 1 1 d .
C9 C 0.2177(6) 0.4321(7) 0.50333(16) 0.0456(14) Uani 1 1 d .
C10 C 0.0846(6) 0.3965(7) 0.47247(17) 0.0477(14) Uani 1 1 d .
C11 C 0.3409(7) 0.4952(7) 0.48991(18) 0.0523(15) Uani 1 1 d .
H11 H 0.3419 0.5195 0.4609 0.063 Uiso 1 1 calc R
C12 C 0.4650(7) 0.5240(8) 0.51880(17) 0.0588(17) Uani 1 1 d .
H12 H 0.5477 0.5676 0.5094 0.071 Uiso 1 1 calc R
C13 C 0.4612(6) 0.4857(8) 0.56167(17) 0.0516(15) Uani 1 1 d .
C14 C 0.3377(7) 0.4267(7) 0.57607(16) 0.0498(15) Uani 1 1 d .
C15 C 0.3600(6) 0.4009(8) 0.62449(15) 0.0551(16) Uani 1 1 d .
H15A H 0.3181 0.2962 0.6322 0.066 Uiso 1 1 calc R
H15B H 0.3175 0.4913 0.6392 0.066 Uiso 1 1 calc R
C16 C 0.5226(7) 0.3989(8) 0.63555(16) 0.0507(15) Uani 1 1 d .
C17 C 0.5810(6) 0.5055(9) 0.59926(16) 0.0614(18) Uani 1 1 d .
H17A H 0.5936 0.6215 0.6078 0.074 Uiso 1 1 calc R
H17B H 0.6718 0.4619 0.5921 0.074 Uiso 1 1 calc R
C18 C 0.5709(9) 0.4844(9) 0.67898(19) 0.0649(19) Uani 1 1 d .
C19 C 0.7657(8) 0.5296(9) 0.73220(18) 0.086(2) Uani 1 1 d .
H19A H 0.7850 0.6439 0.7258 0.129 Uiso 1 1 calc R
H19B H 0.8537 0.4757 0.7439 0.129 Uiso 1 1 calc R
H19C H 0.6981 0.5251 0.7528 0.129 Uiso 1 1 calc R
C20 C 0.5772(7) 0.2228(9) 0.6361(2) 0.0629(19) Uani 1 1 d .
C21 C 0.5557(9) -0.0430(9) 0.6686(3) 0.103(3) Uani 1 1 d .
H21A H 0.5320 -0.0932 0.6407 0.155 Uiso 1 1 calc R
H21B H 0.4994 -0.0938 0.6887 0.155 Uiso 1 1 calc R
H21C H 0.6563 -0.0593 0.6782 0.155 Uiso 1 1 calc R
C22 C -0.0769(7) 0.4841(9) 0.31960(18) 0.0577(17) Uani 1 1 d .
C23 C -0.0074(8) 0.6329(9) 0.3311(2) 0.0694(19) Uani 1 1 d .
H23 H 0.0691 0.6337 0.3532 0.083 Uiso 1 1 calc R
C24 C -0.0493(12) 0.7781(11) 0.3106(3) 0.106(3) Uani 1 1 d .
H24 H -0.0052 0.8797 0.3181 0.128 Uiso 1 1 calc R
C25 C -0.1577(14) 0.764(2) 0.2790(4) 0.159(7) Uani 1 1 d .
H25 H -0.1830 0.8625 0.2644 0.190 Uiso 1 1 calc R
C26 C -0.2317(15) 0.639(2) 0.2656(4) 0.174(8) Uani 1 1 d .
H26 H -0.3082 0.6473 0.2436 0.209 Uiso 1 1 calc R
C27 C -0.1894(8) 0.4798(15) 0.2871(2) 0.110(3) Uani 1 1 d .
H27 H -0.2370 0.3809 0.2789 0.132 Uiso 1 1 calc R
C28 C 0.9492(5) 0.2590(6) 0.08222(15) 0.0390(13) Uani 1 1 d .
H28 H 0.8751 0.2746 0.0990 0.047 Uiso 1 1 calc R
C29 C 1.0859(6) 0.2191(7) 0.10142(15) 0.0442(14) Uani 1 1 d .
C30 C 1.1973(6) 0.1909(7) 0.07747(16) 0.0467(14) Uani 1 1 d .
H30 H 1.2880 0.1604 0.0909 0.056 Uiso 1 1 calc R
C31 C 1.1723(5) 0.2086(7) 0.03308(16) 0.0431(14) Uani 1 1 d .
H31 H 1.2477 0.1939 0.0167 0.052 Uiso 1 1 calc R
C32 C 1.0348(5) 0.2484(6) 0.01266(14) 0.0358(13) Uani 1 1 d .
C33 C 1.0069(5) 0.2615(7) -0.03612(14) 0.0390(13) Uani 1 1 d .
H33A H 1.0168 0.3767 -0.0447 0.047 Uiso 1 1 calc R
H33B H 1.0779 0.1959 -0.0488 0.047 Uiso 1 1 calc R
C34 C 0.8569(5) 0.1996(7) -0.05289(15) 0.0457(14) Uani 1 1 d .
H34A H 0.8368 0.2224 -0.0835 0.055 Uiso 1 1 calc R
H34B H 0.8519 0.0799 -0.0488 0.055 Uiso 1 1 calc R
C35 C 0.7460(5) 0.2847(6) -0.02943(14) 0.0323(11) Uani 1 1 d .
C36 C 0.7780(5) 0.3202(7) 0.01511(14) 0.0345(12) Uani 1 1 d .
C37 C 0.9226(5) 0.2757(6) 0.03738(15) 0.0369(12) Uani 1 1 d .
C38 C 0.6720(6) 0.3965(7) 0.03655(15) 0.0415(13) Uani 1 1 d .
H38 H 0.6921 0.4215 0.0657 0.050 Uiso 1 1 calc R
C39 C 0.5382(5) 0.4347(6) 0.01474(16) 0.0411(13) Uani 1 1 d .
H39 H 0.4681 0.4823 0.0295 0.049 Uiso 1 1 calc R
C40 C 0.5082(5) 0.4025(6) -0.02887(15) 0.0349(12) Uani 1 1 d .
C41 C 0.6107(5) 0.3270(6) -0.05053(14) 0.0341(12) Uani 1 1 d .
C42 C 0.5551(5) 0.2960(7) -0.09723(14) 0.0426(13) Uani 1 1 d .
H42A H 0.5499 0.1773 -0.1033 0.051 Uiso 1 1 calc R
H42B H 0.6174 0.3479 -0.1159 0.051 Uiso 1 1 calc R
C43 C 0.4016(5) 0.3761(6) -0.10398(15) 0.0392(13) Uani 1 1 d .
C44 C 0.3687(5) 0.4302(8) -0.05840(15) 0.0483(15) Uani 1 1 d .
H44A H 0.3405 0.5466 -0.0584 0.058 Uiso 1 1 calc R
H44B H 0.2918 0.3630 -0.0493 0.058 Uiso 1 1 calc R
C45 C 0.4056(6) 0.5284(8) -0.13305(18) 0.0476(15) Uani 1 1 d .
C46 C 0.3823(8) 0.6201(9) -0.20504(19) 0.091(2) Uani 1 1 d .
H46A H 0.3050 0.6951 -0.2012 0.136 Uiso 1 1 calc R
H46B H 0.3691 0.5768 -0.2339 0.136 Uiso 1 1 calc R
H46C H 0.4724 0.6787 -0.2001 0.136 Uiso 1 1 calc R
C47 C 0.2908(6) 0.2514(8) -0.12515(16) 0.0421(14) Uani 1 1 d .
C48 C 0.0457(6) 0.2249(9) -0.15340(19) 0.070(2) Uani 1 1 d .
H48A H 0.0724 0.2008 -0.1814 0.105 Uiso 1 1 calc R
H48B H -0.0420 0.2884 -0.1565 0.105 Uiso 1 1 calc R
H48C H 0.0316 0.1224 -0.1387 0.105 Uiso 1 1 calc R
C49 C 1.1971(6) 0.3625(7) 0.18185(16) 0.0444(14) Uani 1 1 d .
C50 C 1.1357(7) 0.4377(8) 0.21398(17) 0.0573(17) Uani 1 1 d .
H50 H 1.0480 0.4000 0.2213 0.069 Uiso 1 1 calc R
C51 C 1.2051(8) 0.5703(10) 0.2355(2) 0.075(2) Uani 1 1 d .
H51 H 1.1646 0.6209 0.2579 0.090 Uiso 1 1 calc R
C52 C 1.3319(8) 0.6283(9) 0.2245(2) 0.076(2) Uani 1 1 d .
H52 H 1.3774 0.7181 0.2393 0.092 Uiso 1 1 calc R
C53 C 1.3935(7) 0.5549(9) 0.19151(19) 0.0677(19) Uani 1 1 d .
H53 H 1.4795 0.5957 0.1836 0.081 Uiso 1 1 calc R
C54 C 1.3266(6) 0.4210(8) 0.17043(17) 0.0563(16) Uani 1 1 d .
H54 H 1.3681 0.3692 0.1484 0.068 Uiso 1 1 calc R

loop_
_atom_site_aniso_label
_atom_site_aniso_U_11
_atom_site_aniso_U_22
_atom_site_aniso_U_33
_atom_site_aniso_U_23
_atom_site_aniso_U_13
_atom_site_aniso_U_12
S1 0.0728(12) 0.0593(10) 0.0479(9) -0.0133(8) 0.0085(8) -0.0068(10)
S2 0.0606(10) 0.0631(10) 0.0328(7) 0.0051(7) -0.0050(7) 0.0041(9)
O1 0.068(3) 0.094(3) 0.059(3) -0.011(2) 0.019(2) 0.022(3)
O2 0.126(4) 0.076(3) 0.085(3) -0.037(3) 0.022(3) -0.054(3)
O3 0.120(4) 0.107(4) 0.072(3) -0.036(3) 0.012(3) 0.035(4)
O4 0.089(3) 0.078(3) 0.039(2) -0.015(2) -0.002(2) -0.006(3)
O5 0.110(4) 0.122(4) 0.057(3) -0.021(3) 0.005(3) 0.055(4)
O6 0.079(3) 0.048(3) 0.089(3) -0.002(2) 0.018(3) 0.010(2)
O7 0.071(3) 0.100(4) 0.045(2) 0.009(2) 0.002(2) -0.012(3)
O8 0.088(3) 0.050(3) 0.049(2) 0.001(2) -0.018(2) 0.023(2)
O9 0.085(3) 0.056(3) 0.060(3) 0.004(2) 0.012(2) -0.010(3)
O10 0.071(3) 0.079(3) 0.037(2) 0.004(2) -0.002(2) -0.023(2)
O11 0.052(3) 0.053(3) 0.102(4) -0.018(3) -0.003(2) -0.002(2)
O12 0.036(2) 0.066(3) 0.051(2) -0.009(2) -0.0010(18) -0.006(2)
C1 0.062(4) 0.044(4) 0.046(3) 0.007(3) 0.009(3) 0.005(3)
C2 0.057(4) 0.052(4) 0.043(3) -0.002(3) 0.010(3) -0.003(3)
C3 0.059(4) 0.060(4) 0.057(4) -0.006(3) 0.008(3) -0.011(3)
C4 0.052(4) 0.057(4) 0.065(4) 0.003(3) 0.010(3) -0.004(3)
C5 0.059(4) 0.045(4) 0.049(4) 0.010(3) 0.015(3) 0.008(3)
C6 0.067(4) 0.054(4) 0.051(4) 0.000(3) 0.024(3) 0.007(3)
C7 0.067(4) 0.054(4) 0.051(4) 0.010(3) 0.018(3) 0.005(3)
C8 0.057(4) 0.050(3) 0.038(3) 0.004(3) 0.013(3) 0.007(3)
C9 0.056(4) 0.045(4) 0.037(3) 0.000(3) 0.012(3) 0.003(3)
C10 0.053(4) 0.042(3) 0.049(3) 0.002(3) 0.010(3) -0.001(3)
C11 0.060(4) 0.057(4) 0.040(3) 0.010(3) 0.008(3) 0.004(3)
C12 0.063(4) 0.070(4) 0.045(3) 0.005(3) 0.014(3) 0.000(4)
C13 0.053(4) 0.064(4) 0.038(3) 0.004(3) 0.008(3) 0.005(3)
C14 0.062(4) 0.055(4) 0.034(3) 0.006(3) 0.014(3) 0.019(3)
C15 0.065(4) 0.067(4) 0.036(3) 0.007(3) 0.016(3) 0.015(3)
C16 0.060(4) 0.065(4) 0.028(3) 0.001(3) 0.007(3) 0.006(3)
C17 0.059(4) 0.089(5) 0.037(3) -0.004(3) 0.007(3) -0.008(4)
C18 0.094(6) 0.069(5) 0.033(3) 0.001(3) 0.015(4) 0.000(4)
C19 0.120(6) 0.087(5) 0.047(4) -0.020(4) -0.002(4) -0.029(5)
C20 0.054(4) 0.084(6) 0.048(4) -0.021(4) -0.005(3) 0.018(4)
C21 0.101(7) 0.052(5) 0.152(8) 0.001(5) -0.005(6) 0.015(5)
C22 0.061(4) 0.078(5) 0.036(3) -0.004(3) 0.013(3) 0.013(4)
C23 0.082(5) 0.075(5) 0.054(4) 0.000(4) 0.022(4) 0.018(4)
C24 0.165(10) 0.076(6) 0.095(6) 0.024(5) 0.079(7) 0.046(6)
C25 0.136(12) 0.253(19) 0.087(9) 0.072(11) 0.018(8) 0.106(12)
C26 0.132(11) 0.25(2) 0.083(8) 0.013(11) -0.045(7) 0.061(13)
C27 0.064(5) 0.199(10) 0.061(5) -0.003(6) -0.012(4) 0.004(6)
C28 0.039(3) 0.040(3) 0.037(3) 0.002(2) 0.003(2) 0.003(3)
C29 0.046(3) 0.053(4) 0.031(3) 0.003(2) -0.007(3) 0.007(3)
C30 0.042(3) 0.052(3) 0.043(3) -0.001(3) -0.010(3) 0.010(3)
C31 0.033(3) 0.053(4) 0.043(3) -0.004(3) 0.004(2) 0.009(3)
C32 0.032(3) 0.042(3) 0.033(3) 0.000(2) 0.002(2) -0.002(2)
C33 0.034(3) 0.048(3) 0.035(3) 0.002(2) 0.001(2) 0.002(3)
C34 0.038(3) 0.063(4) 0.036(3) -0.009(3) 0.001(2) 0.005(3)
C35 0.027(3) 0.038(3) 0.032(3) 0.001(2) 0.006(2) 0.001(2)
C36 0.035(3) 0.039(3) 0.028(2) 0.007(2) -0.001(2) -0.003(3)
C37 0.034(3) 0.036(3) 0.040(3) -0.001(2) 0.002(2) 0.002(3)
C38 0.041(3) 0.053(3) 0.030(3) -0.003(2) 0.002(2) 0.000(3)
C39 0.035(3) 0.046(3) 0.044(3) 0.000(3) 0.012(3) -0.002(3)
C40 0.030(3) 0.041(3) 0.034(3) 0.000(2) 0.006(2) -0.005(2)
C41 0.030(3) 0.039(3) 0.034(3) 0.001(2) 0.006(2) -0.006(2)
C42 0.038(3) 0.054(3) 0.034(3) -0.005(3) -0.001(2) 0.007(3)
C43 0.033(3) 0.050(3) 0.035(3) 0.001(2) 0.005(2) 0.003(3)
C44 0.035(3) 0.065(4) 0.044(3) -0.004(3) 0.001(3) 0.011(3)
C45 0.035(3) 0.058(4) 0.049(4) 0.006(3) 0.001(3) -0.005(3)
C46 0.122(6) 0.086(5) 0.060(4) 0.040(4) -0.004(4) -0.030(5)
C47 0.034(3) 0.056(4) 0.036(3) 0.003(3) 0.004(2) -0.001(3)
C48 0.038(3) 0.100(6) 0.070(4) -0.016(4) -0.001(3) -0.020(4)
C49 0.044(3) 0.055(4) 0.032(3) 0.003(2) -0.004(3) 0.012(3)
C50 0.052(4) 0.079(5) 0.043(3) 0.002(3) 0.014(3) 0.012(4)
C51 0.082(5) 0.086(5) 0.057(4) -0.027(4) 0.012(4) 0.007(5)
C52 0.092(6) 0.079(5) 0.056(4) -0.017(4) 0.002(4) -0.005(5)
C53 0.066(4) 0.081(5) 0.053(4) -0.003(4) -0.002(4) -0.002(4)
C54 0.050(4) 0.083(5) 0.035(3) -0.008(3) 0.002(3) 0.003(4)

loop_
_atom_type_symbol
_atom_type_description
_atom_type_scat_dispersion_real
_atom_type_scat_dispersion_imag
_atom_type_scat_source
C C 0.0033 0.0016 'International Tables Vol C Tables 4.2.6.8 and 6.1.1.4'
H H 0.0000 0.0000 'International Tables Vol C Tables 4.2.6.8 and 6.1.1.4'
O O 0.0106 0.0060 'International Tables Vol C Tables 4.2.6.8 and 6.1.1.4'
S S 0.1246 0.1234 'International Tables Vol C Tables 4.2.6.8 and 6.1.1.4'

loop_
_geom_angle_atom_site_label_1
_geom_angle_atom_site_label_2
_geom_angle_atom_site_label_3
_geom_angle
O1 S1 O2 118.9(3)
O1 S1 C2 108.3(3)
O2 S1 C2 108.3(3)
O1 S1 C22 108.1(3)
O2 S1 C22 107.7(3)
C2 S1 C22 104.8(3)
O7 S2 O8 118.3(3)
O7 S2 C29 109.3(2)
O8 S2 C29 107.0(2)
O7 S2 C49 106.9(3)
O8 S2 C49 107.9(2)
C29 S2 C49 106.8(3)
C18 O4 C19 115.1(5)
C20 O6 C21 119.1(6)
C45 O10 C46 114.3(5)
C47 O12 C48 114.7(4)
C2 C1 C10 120.2(6)
C2 C1 H1 119.9
C10 C1 H1 119.9
C3 C2 C1 121.2(5)
C3 C2 S1 119.6(5)
C1 C2 S1 119.1(4)
C2 C3 C4 118.7(6)
C2 C3 H3 120.6
C4 C3 H3 120.6
C3 C4 C5 120.8(6)
C3 C4 H4 119.6
C5 C4 H4 119.6
C10 C5 C4 119.9(5)
C10 C5 C6 119.6(6)
C4 C5 C6 120.6(5)
C5 C6 C7 111.5(5)
C5 C6 H6A 109.3
C7 C6 H6A 109.3
C5 C6 H6B 109.3
C7 C6 H6B 109.3
H6A C6 H6B 108.0
C8 C7 C6 110.7(4)
C8 C7 H7A 109.5
C6 C7 H7A 109.5
C8 C7 H7B 109.5
C6 C7 H7B 109.5
H7A C7 H7B 108.1
C14 C8 C9 117.2(5)
C14 C8 C7 122.1(5)
C9 C8 C7 120.7(5)
C11 C9 C8 120.3(5)
C11 C9 C10 122.2(5)
C8 C9 C10 117.5(5)
C5 C10 C1 119.1(6)
C5 C10 C9 119.9(5)
C1 C10 C9 120.9(5)
C9 C11 C12 121.6(5)
C9 C11 H11 119.2
C12 C11 H11 119.2
C13 C12 C11 118.1(6)
C13 C12 H12 121.0
C11 C12 H12 121.0
C14 C13 C12 121.3(5)
C14 C13 C17 110.4(5)
C12 C13 C17 128.2(6)
C13 C14 C8 121.4(5)
C13 C14 C15 111.0(5)
C8 C14 C15 127.5(5)
C14 C15 C16 103.7(4)
C14 C15 H15A 111.0
C16 C15 H15A 111.0
C14 C15 H15B 111.0
C16 C15 H15B 111.0
H15A C15 H15B 109.0
C20 C16 C15 110.0(5)
C20 C16 C18 110.4(5)
C15 C16 C18 111.7(5)
C20 C16 C17 111.8(5)
C15 C16 C17 105.0(5)
C18 C16 C17 107.8(5)
C13 C17 C16 102.2(5)
C13 C17 H17A 111.3
C16 C17 H17A 111.3
C13 C17 H17B 111.3
C16 C17 H17B 111.3
H17A C17 H17B 109.2
O3 C18 O4 124.5(6)
O3 C18 C16 124.9(7)
O4 C18 C16 110.6(6)
O4 C19 H19A 109.5
O4 C19 H19B 109.5
H19A C19 H19B 109.5
O4 C19 H19C 109.5
H19A C19 H19C 109.5
H19B C19 H19C 109.5
O5 C20 O6 124.3(7)
O5 C20 C16 124.4(7)
O6 C20 C16 111.2(5)
O6 C21 H21A 109.5
O6 C21 H21B 109.5
H21A C21 H21B 109.5
O6 C21 H21C 109.5
H21A C21 H21C 109.5
H21B C21 H21C 109.5
C27 C22 C23 120.4(8)
C27 C22 S1 120.1(7)
C23 C22 S1 119.5(5)
C24 C23 C22 121.1(8)
C24 C23 H23 119.4
C22 C23 H23 119.4
C25 C24 C23 115.0(11)
C25 C24 H24 122.5
C23 C24 H24 122.5
C26 C25 C24 130.8(16)
C26 C25 H25 114.6
C24 C25 H25 114.6
C25 C26 C27 115.6(12)
C25 C26 H26 122.2
C27 C26 H26 122.2
C22 C27 C26 117.0(10)
C22 C27 H27 121.5
C26 C27 H27 121.5
C29 C28 C37 119.7(5)
C29 C28 H28 120.1
C37 C28 H28 120.1
C30 C29 C28 121.7(5)
C30 C29 S2 117.4(4)
C28 C29 S2 120.6(4)
C29 C30 C31 119.0(5)
C29 C30 H30 120.5
C31 C30 H30 120.5
C30 C31 C32 120.7(5)
C30 C31 H31 119.7
C32 C31 H31 119.7
C37 C32 C31 119.7(4)
C37 C32 C33 119.9(4)
C31 C32 C33 120.4(4)
C34 C33 C32 111.0(4)
C34 C33 H33A 109.4
C32 C33 H33A 109.4
C34 C33 H33B 109.4
C32 C33 H33B 109.4
H33A C33 H33B 108.0
C35 C34 C33 110.3(4)
C35 C34 H34A 109.6
C33 C34 H34A 109.6
C35 C34 H34B 109.6
C33 C34 H34B 109.6
H34A C34 H34B 108.1
C41 C35 C36 118.9(4)
C41 C35 C34 121.3(4)
C36 C35 C34 119.8(4)
C38 C36 C35 118.9(4)
C38 C36 C37 122.5(4)
C35 C36 C37 118.7(4)
C32 C37 C28 119.2(4)
C32 C37 C36 118.8(4)
C28 C37 C36 122.0(4)
C39 C38 C36 120.7(4)
C39 C38 H38 119.7
C36 C38 H38 119.7
C40 C39 C38 120.3(5)
C40 C39 H39 119.9
C38 C39 H39 119.9
C39 C40 C41 119.9(4)
C39 C40 C44 128.7(5)
C41 C40 C44 111.2(4)
C40 C41 C35 121.3(4)
C40 C41 C42 111.8(4)
C35 C41 C42 126.9(4)
C41 C42 C43 105.1(4)
C41 C42 H42A 110.7
C43 C42 H42A 110.7
C41 C42 H42B 110.7
C43 C42 H42B 110.7
H42A C42 H42B 108.8
C45 C43 C47 109.4(4)
C45 C43 C44 110.2(5)
C47 C43 C44 112.1(4)
C45 C43 C42 108.5(4)
C47 C43 C42 110.5(4)
C44 C43 C42 106.0(4)
C40 C44 C43 105.2(4)
C40 C44 H44A 110.7
C43 C44 H44A 110.7
C40 C44 H44B 110.7
C43 C44 H44B 110.7
H44A C44 H44B 108.8
O9 C45 O10 125.0(6)
O9 C45 C43 125.1(5)
O10 C45 C43 109.9(5)
O10 C46 H46A 109.5
O10 C46 H46B 109.5
H46A C46 H46B 109.5
O10 C46 H46C 109.5
H46A C46 H46C 109.5
H46B C46 H46C 109.5
O11 C47 O12 124.7(6)
O11 C47 C43 126.8(6)
O12 C47 C43 108.6(5)
O12 C48 H48A 109.5
O12 C48 H48B 109.5
H48A C48 H48B 109.5
O12 C48 H48C 109.5
H48A C48 H48C 109.5
H48B C48 H48C 109.5
C50 C49 C54 120.3(5)
C50 C49 S2 119.9(5)
C54 C49 S2 119.7(4)
C49 C50 C51 119.2(6)
C49 C50 H50 120.4
C51 C50 H50 120.4
C52 C51 C50 120.9(6)
C52 C51 H51 119.6
C50 C51 H51 119.6
C51 C52 C53 120.4(7)
C51 C52 H52 119.8
C53 C52 H52 119.8
C54 C53 C52 119.2(6)
C54 C53 H53 120.4
C52 C53 H53 120.4
C53 C54 C49 120.1(5)
C53 C54 H54 119.9
C49 C54 H54 119.9

loop_
_geom_bond_atom_site_label_1
_geom_bond_atom_site_label_2
_geom_bond_distance
S1 O1 1.438(4)
S1 O2 1.442(4)
S1 C2 1.749(5)
S1 C22 1.757(7)
S2 O7 1.442(4)
S2 O8 1.448(4)
S2 C29 1.765(5)
S2 C49 1.774(6)
O3 C18 1.182(7)
O4 C18 1.321(8)
O4 C19 1.446(6)
O5 C20 1.195(7)
O6 C20 1.313(8)
O6 C21 1.448(7)
O9 C45 1.178(7)
O10 C45 1.334(6)
O10 C46 1.465(6)
O11 C47 1.164(6)
O12 C47 1.331(6)
O12 C48 1.469(6)
C1 C2 1.390(7)
C1 C10 1.400(7)
C1 H1 0.9300
C2 C3 1.382(7)
C3 C4 1.387(7)
C3 H3 0.9300
C4 C5 1.408(8)
C4 H4 0.9300
C5 C10 1.388(7)
C5 C6 1.508(7)
C6 C7 1.537(8)
C6 H6A 0.9700
C6 H6B 0.9700
C7 C8 1.504(7)
C7 H7A 0.9700
C7 H7B 0.9700
C8 C14 1.397(8)
C8 C9 1.422(7)
C9 C11 1.373(7)
C9 C10 1.503(8)
C11 C12 1.396(8)
C11 H11 0.9300
C12 C13 1.380(7)
C12 H12 0.9300
C13 C14 1.376(7)
C13 C17 1.526(7)
C14 C15 1.516(7)
C15 C16 1.517(8)
C15 H15A 0.9700
C15 H15B 0.9700
C16 C20 1.501(8)
C16 C18 1.537(8)
C16 C17 1.573(7)
C17 H17A 0.9700
C17 H17B 0.9700
C19 H19A 0.9600
C19 H19B 0.9600
C19 H19C 0.9600
C21 H21A 0.9600
C21 H21B 0.9600
C21 H21C 0.9600
C22 C27 1.368(9)
C22 C23 1.384(9)
C23 C24 1.363(9)
C23 H23 0.9300
C24 C25 1.328(14)
C24 H24 0.9300
C25 C26 1.26(2)
C25 H25 0.9300
C26 C27 1.476(17)
C26 H26 0.9300
C27 H27 0.9300
C28 C29 1.379(7)
C28 C37 1.400(6)
C28 H28 0.9300
C29 C30 1.377(7)
C30 C31 1.386(6)
C30 H30 0.9300
C31 C32 1.399(6)
C31 H31 0.9300
C32 C37 1.397(6)
C32 C33 1.519(6)
C33 C34 1.518(6)
C33 H33A 0.9700
C33 H33B 0.9700
C34 C35 1.508(6)
C34 H34A 0.9700
C34 H34B 0.9700
C35 C41 1.393(6)
C35 C36 1.416(6)
C36 C38 1.405(6)
C36 C37 1.484(6)
C38 C39 1.382(7)
C38 H38 0.9300
C39 C40 1.382(6)
C39 H39 0.9300
C40 C41 1.382(6)
C40 C44 1.516(7)
C41 C42 1.508(6)
C42 C43 1.563(7)
C42 H42A 0.9700
C42 H42B 0.9700
C43 C45 1.526(8)
C43 C47 1.530(7)
C43 C44 1.558(7)
C44 H44A 0.9700
C44 H44B 0.9700
C46 H46A 0.9600
C46 H46B 0.9600
C46 H46C 0.9600
C48 H48A 0.9600
C48 H48B 0.9600
C48 H48C 0.9600
C49 C50 1.360(7)
C49 C54 1.388(7)
C50 C51 1.376(8)
C50 H50 0.9300
C51 C52 1.359(9)
C51 H51 0.9300
C52 C53 1.375(8)
C52 H52 0.9300
C53 C54 1.369(8)
C53 H53 0.9300
C54 H54 0.9300

loop_
_geom_torsion_atom_site_label_1
_geom_torsion_atom_site_label_2
_geom_torsion_atom_site_label_3
_geom_torsion_atom_site_label_4
_geom_torsion
C10 C1 C2 C3 0.4(9)
C10 C1 C2 S1 -177.6(4)
O1 S1 C2 C3 -166.1(5)
O2 S1 C2 C3 -35.9(6)
C22 S1 C2 C3 78.7(6)
O1 S1 C2 C1 12.0(6)
O2 S1 C2 C1 142.2(5)
C22 S1 C2 C1 -103.2(5)
C1 C2 C3 C4 -0.8(9)
S1 C2 C3 C4 177.3(5)
C2 C3 C4 C5 -0.4(9)
C3 C4 C5 C10 1.9(9)
C3 C4 C5 C6 -179.7(5)
C10 C5 C6 C7 -36.6(7)
C4 C5 C6 C7 145.0(5)
C5 C6 C7 C8 50.4(7)
C6 C7 C8 C14 148.2(5)
C6 C7 C8 C9 -33.1(7)
C14 C8 C9 C11 -3.1(8)
C7 C8 C9 C11 178.1(5)
C14 C8 C9 C10 177.5(5)
C7 C8 C9 C10 -1.3(8)
C4 C5 C10 C1 -2.2(8)
C6 C5 C10 C1 179.3(5)
C4 C5 C10 C9 179.9(5)
C6 C5 C10 C9 1.5(8)
C2 C1 C10 C5 1.1(8)
C2 C1 C10 C9 178.9(5)
C11 C9 C10 C5 -160.6(5)
C8 C9 C10 C5 18.8(8)
C11 C9 C10 C1 21.6(8)
C8 C9 C10 C1 -159.1(5)
C8 C9 C11 C12 2.2(9)
C10 C9 C11 C12 -178.4(5)
C9 C11 C12 C13 0.5(9)
C11 C12 C13 C14 -2.4(9)
C11 C12 C13 C17 -179.9(6)
C12 C13 C14 C8 1.5(9)
C17 C13 C14 C8 179.4(5)
C12 C13 C14 C15 -177.8(5)
C17 C13 C14 C15 0.1(7)
C9 C8 C14 C13 1.3(8)
C7 C8 C14 C13 -179.9(5)
C9 C8 C14 C15 -179.6(5)
C7 C8 C14 C15 -0.9(9)
C13 C14 C15 C16 -17.3(7)
C8 C14 C15 C16 163.5(6)
C14 C15 C16 C20 -93.9(6)
C14 C15 C16 C18 143.1(5)
C14 C15 C16 C17 26.5(6)
C14 C13 C17 C16 16.3(7)
C12 C13 C17 C16 -166.0(6)
C20 C16 C17 C13 93.0(6)
C15 C16 C17 C13 -26.3(6)
C18 C16 C17 C13 -145.5(5)
C19 O4 C18 O3 -2.3(10)
C19 O4 C18 C16 175.4(5)
C20 C16 C18 O3 -140.9(7)
C15 C16 C18 O3 -18.1(9)
C17 C16 C18 O3 96.8(8)
C20 C16 C18 O4 41.4(7)
C15 C16 C18 O4 164.2(5)
C17 C16 C18 O4 -80.9(6)
C21 O6 C20 O5 -2.4(10)
C21 O6 C20 C16 174.8(6)
C15 C16 C20 O5 115.1(7)
C18 C16 C20 O5 -121.1(7)
C17 C16 C20 O5 -1.2(9)
C15 C16 C20 O6 -62.0(6)
C18 C16 C20 O6 61.8(7)
C17 C16 C20 O6 -178.3(5)
O1 S1 C22 C27 122.0(5)
O2 S1 C22 C27 -7.6(6)
C2 S1 C22 C27 -122.7(5)
O1 S1 C22 C23 -56.3(5)
O2 S1 C22 C23 174.1(5)
C2 S1 C22 C23 59.0(5)
C27 C22 C23 C24 0.3(9)
S1 C22 C23 C24 178.6(5)
C22 C23 C24 C25 -1.2(11)
C23 C24 C25 C26 3(2)
C24 C25 C26 C27 -3(3)
C23 C22 C27 C26 -0.2(12)
S1 C22 C27 C26 -178.6(8)
C25 C26 C27 C22 1(2)
C37 C28 C29 C30 -1.7(8)
C37 C28 C29 S2 -174.3(4)
O7 S2 C29 C30 -158.7(5)
O8 S2 C29 C30 -29.5(5)
C49 S2 C29 C30 85.9(5)
O7 S2 C29 C28 14.2(5)
O8 S2 C29 C28 143.5(4)
C49 S2 C29 C28 -101.1(5)
C28 C29 C30 C31 2.2(8)
S2 C29 C30 C31 175.1(4)
C29 C30 C31 C32 -2.4(8)
C30 C31 C32 C37 2.0(8)
C30 C31 C32 C33 -177.8(5)
C37 C32 C33 C34 -34.9(6)
C31 C32 C33 C34 144.8(5)
C32 C33 C34 C35 51.9(6)
C33 C34 C35 C41 144.0(5)
C33 C34 C35 C36 -37.1(6)
C41 C35 C36 C38 0.2(7)
C34 C35 C36 C38 -178.7(5)
C41 C35 C36 C37 -179.7(5)
C34 C35 C36 C37 1.4(7)
C31 C32 C37 C28 -1.4(7)
C33 C32 C37 C28 178.4(5)
C31 C32 C37 C36 179.1(5)
C33 C32 C37 C36 -1.1(7)
C29 C28 C37 C32 1.2(7)
C29 C28 C37 C36 -179.3(5)
C38 C36 C37 C32 -160.8(5)
C35 C36 C37 C32 19.1(7)
C38 C36 C37 C28 19.7(8)
C35 C36 C37 C28 -160.4(5)
C35 C36 C38 C39 0.7(8)
C37 C36 C38 C39 -179.4(5)
C36 C38 C39 C40 -1.8(8)
C38 C39 C40 C41 2.1(8)
C38 C39 C40 C44 178.2(5)
C39 C40 C41 C35 -1.2(7)
C44 C40 C41 C35 -177.9(5)
C39 C40 C41 C42 177.5(5)
C44 C40 C41 C42 0.7(6)
C36 C35 C41 C40 0.0(7)
C34 C35 C41 C40 178.9(5)
C36 C35 C41 C42 -178.4(5)
C34 C35 C41 C42 0.5(8)
C40 C41 C42 C43 4.2(6)
C35 C41 C42 C43 -177.2(5)
C41 C42 C43 C45 111.2(5)
C41 C42 C43 C47 -128.9(4)
C41 C42 C43 C44 -7.2(6)
C39 C40 C44 C43 178.3(5)
C41 C40 C44 C43 -5.3(6)
C45 C43 C44 C40 -109.7(5)
C47 C43 C44 C40 128.2(5)
C42 C43 C44 C40 7.5(6)
C46 O10 C45 O9 -3.5(9)
C46 O10 C45 C43 178.9(5)
C47 C43 C45 O9 147.7(6)
C44 C43 C45 O9 24.0(8)
C42 C43 C45 O9 -91.6(7)
C47 C43 C45 O10 -34.7(6)
C44 C43 C45 O10 -158.4(4)
C42 C43 C45 O10 85.9(5)
C48 O12 C47 O11 -7.5(8)
C48 O12 C47 C43 172.2(4)
C45 C43 C47 O11 116.3(6)
C44 C43 C47 O11 -121.2(6)
C42 C43 C47 O11 -3.2(8)
C45 C43 C47 O12 -63.5(5)
C44 C43 C47 O12 59.1(6)
C42 C43 C47 O12 177.1(4)
O7 S2 C49 C50 7.6(5)
O8 S2 C49 C50 -120.8(5)
C29 S2 C49 C50 124.5(5)
O7 S2 C49 C54 -177.3(4)
O8 S2 C49 C54 54.3(5)
C29 S2 C49 C54 -60.4(5)
C54 C49 C50 C51 -1.2(9)
S2 C49 C50 C51 173.9(5)
C49 C50 C51 C52 1.2(10)
C50 C51 C52 C53 -0.1(11)
C51 C52 C53 C54 -1.1(10)
C52 C53 C54 C49 1.1(9)
C50 C49 C54 C53 0.1(8)
S2 C49 C54 C53 -175.0(5)

loop_
_cod_related_entry_id
_cod_related_entry_database
_cod_related_entry_code
1 ChemSpider 30651665
